data_4027089
loop_
_publ_author_name
'Masahiko Fujioka'
'Tsumoru Morimoto'
'Takayuki Tsumagari'
'Hiroki Tanimoto'
'Yasuhiro Nishiyama'
'Kiyomi Kakiuchi'

_publ_section_title
;
 Rh(I)-Catalyzed Asymmetric Synthesis of 3-Substituted Isoindolinones
 through CO Gas-Free Aminocarbonylation
;
_journal_name_full 'Journal of Organic Chemistry'
_journal_page_first 2911
_journal_page_last 2923
_journal_paper_doi 10.1021/jo300201g
_journal_volume 77
_journal_year 2012
_chemical_absolute_configuration ad
_chemical_formula_moiety 'C22 H19 N O4 S'
_chemical_formula_sum 'C22 H19 N O4 S'
_chemical_formula_weight 393.46
_space_group_IT_number 19
_symmetry_cell_setting orthorhombic
_symmetry_Int_Tables_number 19
_symmetry_space_group_name_Hall 'P 2ac 2ab'
_symmetry_space_group_name_H-M 'P 21 21 21'
_atom_sites_solution_hydrogens geom
_atom_sites_solution_primary direct
_atom_sites_solution_secondary difmap
_cell_angle_alpha 90.0000
_cell_angle_beta 90.0000
_cell_angle_gamma 90.0000
_cell_formula_units_Z 4
_cell_length_a 5.9669(2)
_cell_length_b 8.5395(3)
_cell_length_c 36.8188(13)
_cell_measurement_reflns_used 11005
_cell_measurement_temperature 123
_cell_measurement_theta_max 25.35
_cell_measurement_theta_min 3.25
_cell_volume 1876.08(11)
_computing_cell_refinement 'RAPID AUTO'
_computing_data_collection 'RAPID AUTO (Rigaku, ????)'
_computing_data_reduction 'RAPID AUTO'
_computing_molecular_graphics 'CrystalStructure 4.0'
_computing_publication_material 'CrystalStructure 4.0 (Rigaku, 2010)'
_computing_structure_refinement 'SHELXL97 (Sheldrick, 2008)'
_computing_structure_solution 'Il Milione (Burla, et al., 2007)'
_diffrn_ambient_temperature 123
_diffrn_detector_area_resol_mean 10.000
_diffrn_measured_fraction_theta_full 0.998
_diffrn_measured_fraction_theta_max 0.998
_diffrn_measurement_device_type 'Rigaku R-AXIS RAPID'
_diffrn_measurement_method \w
_diffrn_radiation_type 'Mo K\a'
_diffrn_radiation_wavelength 0.71075
_diffrn_reflns_av_R_equivalents 0.0190
_diffrn_reflns_limit_h_max 6
_diffrn_reflns_limit_h_min -7
_diffrn_reflns_limit_k_max 10
_diffrn_reflns_limit_k_min -10
_diffrn_reflns_limit_l_max 44
_diffrn_reflns_limit_l_min -44
_diffrn_reflns_number 15444
_diffrn_reflns_theta_full 25.35
_diffrn_reflns_theta_max 25.35
_diffrn_standards_number 0
_exptl_absorpt_coefficient_mu 0.202
_exptl_absorpt_correction_T_max 0.980
_exptl_absorpt_correction_T_min 0.880
_exptl_absorpt_correction_type multi-scan
_exptl_absorpt_process_details 'ABSCOR (Rigaku, 1995)'
_exptl_crystal_colour colorless
_exptl_crystal_density_diffrn 1.393
_exptl_crystal_description block
_exptl_crystal_F_000 824.00
_exptl_crystal_size_max 0.160
_exptl_crystal_size_mid 0.150
_exptl_crystal_size_min 0.100
_refine_diff_density_max 0.400
_refine_diff_density_min -0.380
_refine_ls_abs_structure_details 'Flack, H. D. (1983), Acta Cryst. A39, 876-881.  1401 Friedel Pairs'
_refine_ls_abs_structure_Flack -0.02(17)
_refine_ls_extinction_method none
_refine_ls_goodness_of_fit_ref 1.143
_refine_ls_hydrogen_treatment constr
_refine_ls_number_parameters 275
_refine_ls_number_reflns 3436
_refine_ls_number_restraints 4
_refine_ls_R_factor_gt 0.0651
_refine_ls_shift/su_max 0.001
_refine_ls_structure_factor_coef Fsqd
_refine_ls_weighting_details 'w = 1/[\s^2^(Fo^2^)+(0.0543P)^2^+2.4339P] where P=(Fo^2^+2Fc^2^)/3'
_refine_ls_weighting_scheme calc
_refine_ls_wR_factor_ref 0.1562
_reflns_number_gt 3291
_reflns_number_total 3436
_reflns_threshold_expression F^2^>2.0\s(F^2^)
_cod_data_source_file jo300201g_si_010.cif
_cod_data_source_block TMG-68
_cod_original_cell_volume 1876.10(12)
_cod_database_code 4027089

loop_
_symmetry_equiv_pos_site_id
_symmetry_equiv_pos_as_xyz
1 +X,+Y,+Z
2 1/2+X,1/2-Y,-Z
3 -X,1/2+Y,1/2-Z
4 1/2-X,-Y,1/2+Z

loop_
_atom_site_label
_atom_site_type_symbol
_atom_site_fract_x
_atom_site_fract_y
_atom_site_fract_z
_atom_site_U_iso_or_equiv
_atom_site_adp_type
_atom_site_occupancy
_atom_site_symmetry_multiplicity
_atom_site_calc_flag
_atom_site_refinement_flags
_atom_site_disorder_assembly
_atom_site_disorder_group
S1 S 0.31557(14) 0.49439(11) 0.91866(3) 0.0464(3) Uani 1.0 4 d . . .
O1 O 0.4302(6) 0.3641(3) 0.93358(9) 0.0536(8) Uani 1.0 4 d . . .
O2 O 0.0786(5) 0.5013(4) 0.92038(11) 0.0725(11) Uani 1.0 4 d . . .
O3 O 0.1284(6) 0.6784(4) 0.85427(12) 0.0810(13) Uani 1.0 4 d . . .
O4A O 0.8674(16) 0.5376(7) 0.73204(18) 0.082(4) Uani 0.559(13) 4 d PD A 1
O4B O 0.951(2) 0.4627(14) 0.7483(4) 0.124(7) Uani 0.441(13) 4 d PD A 2
N1 N 0.3893(5) 0.4948(4) 0.87490(9) 0.0420(7) Uani 1.0 4 d . . .
C1 C 0.2948(9) 0.6005(5) 0.84948(14) 0.0581(13) Uani 1.0 4 d . . .
C2 C 0.4460(12) 0.5915(5) 0.81820(14) 0.0733(17) Uani 1.0 4 d . . .
C3 C 0.4261(19) 0.6666(6) 0.78468(15) 0.121(4) Uani 1.0 4 d . . .
C4 C 0.579(3) 0.6392(8) 0.75958(19) 0.150(6) Uani 1.0 4 d . . .
C5 C 0.755(2) 0.5413(10) 0.7652(2) 0.136(5) Uani 1.0 4 d . . .
C6 C 0.7882(14) 0.4646(6) 0.80000(18) 0.099(3) Uani 1.0 4 d . . .
C7 C 0.6251(9) 0.4953(5) 0.82531(12) 0.0614(13) Uani 1.0 4 d . . .
C8 C 0.6113(7) 0.4335(4) 0.86362(12) 0.0433(9) Uani 1.0 4 d . . .
C9A C 1.0701(18) 0.4516(13) 0.7453(4) 0.064(3) Uani 0.559(13) 4 d PD A 1
C9B C 1.033(5) 0.5247(16) 0.7139(3) 0.121(10) Uani 0.441(13) 4 d PD A 2
C10 C 0.6316(6) 0.2555(4) 0.86448(12) 0.0408(9) Uani 1.0 4 d . . .
C11 C 0.4616(7) 0.1600(5) 0.85181(14) 0.0521(12) Uani 1.0 4 d . . .
C12 C 0.4918(7) 0.0001(5) 0.85028(14) 0.0553(11) Uani 1.0 4 d . . .
C13 C 0.6914(8) -0.0672(5) 0.86156(13) 0.0511(11) Uani 1.0 4 d . . .
C14 C 0.8589(7) 0.0272(5) 0.87440(16) 0.0656(14) Uani 1.0 4 d . . .
C15 C 0.8297(7) 0.1891(5) 0.87607(16) 0.0621(14) Uani 1.0 4 d . . .
C16 C 0.4268(6) 0.6683(5) 0.93667(12) 0.0400(9) Uani 1.0 4 d . . .
C17 C 0.6365(7) 0.6651(5) 0.95272(10) 0.0388(9) Uani 1.0 4 d . . .
C18 C 0.7259(7) 0.8019(5) 0.96648(11) 0.0428(9) Uani 1.0 4 d . . .
C19 C 0.6089(7) 0.9436(5) 0.96447(11) 0.0451(10) Uani 1.0 4 d . . .
C20 C 0.3963(7) 0.9432(5) 0.94857(13) 0.0499(10) Uani 1.0 4 d . . .
C21 C 0.3045(7) 0.8074(5) 0.93497(13) 0.0494(10) Uani 1.0 4 d . . .
C22 C 0.7062(10) 1.0925(5) 0.97914(14) 0.0654(14) Uani 1.0 4 d . . .
H1 H 0.3050 0.7360 0.7800 0.1452 Uiso 1.0 4 calc R . .
H2 H 0.5659 0.6899 0.7367 0.1800 Uiso 1.0 4 calc R . .
H3 H 0.9128 0.3985 0.8048 0.1184 Uiso 1.0 4 calc R . .
H4 H 0.7319 0.4816 0.8788 0.0520 Uiso 1.0 4 calc R . .
H5A H 1.0316 0.3416 0.7495 0.0767 Uiso 0.559(13) 4 calc PR A 1
H5B H 1.1134 0.6232 0.7183 0.1457 Uiso 0.441(13) 4 calc PR A 2
H6A H 1.1224 0.4989 0.7680 0.0767 Uiso 0.559(13) 4 calc PR A 1
H6B H 0.9069 0.5438 0.6975 0.1457 Uiso 0.441(13) 4 calc PR A 2
H7A H 1.1890 0.4581 0.7270 0.0767 Uiso 0.559(13) 4 calc PR A 1
H7B H 1.1358 0.4487 0.7028 0.1457 Uiso 0.441(13) 4 calc PR A 2
H8 H 0.3237 0.2047 0.8441 0.0625 Uiso 1.0 4 calc R . .
H9 H 0.3745 -0.0647 0.8414 0.0664 Uiso 1.0 4 calc R . .
H10 H 0.7116 -0.1774 0.8604 0.0613 Uiso 1.0 4 calc R . .
H11 H 0.9962 -0.0180 0.8822 0.0788 Uiso 1.0 4 calc R . .
H13 H 0.7181 0.5697 0.9543 0.0466 Uiso 1.0 4 calc R . .
H14 H 0.8698 0.7997 0.9775 0.0513 Uiso 1.0 4 calc R . .
H15 H 0.3138 1.0381 0.9471 0.0599 Uiso 1.0 4 calc R . .
H16 H 0.1590 0.8083 0.9245 0.0593 Uiso 1.0 4 calc R . .
H17 H 0.8639 1.0757 0.9855 0.0785 Uiso 1.0 4 calc R . .
H18 H 0.6230 1.1244 1.0009 0.0785 Uiso 1.0 4 calc R . .
H19 H 0.6954 1.1749 0.9607 0.0785 Uiso 1.0 4 calc R . .
H12 H 0.9465 0.2536 0.8852 0.0746 Uiso 1.0 4 calc R . .

loop_
_atom_site_aniso_label
_atom_site_aniso_U_11
_atom_site_aniso_U_22
_atom_site_aniso_U_33
_atom_site_aniso_U_12
_atom_site_aniso_U_13
_atom_site_aniso_U_23
S1 0.0267(4) 0.0297(5) 0.0829(7) -0.0015(5) 0.0063(5) -0.0104(5)
O1 0.058(2) 0.0271(13) 0.076(2) -0.0021(13) 0.0084(17) -0.0007(13)
O2 0.0275(13) 0.0482(17) 0.142(3) -0.0086(15) 0.0090(16) -0.032(3)
O3 0.063(3) 0.0325(16) 0.147(4) 0.0170(16) -0.050(3) -0.0113(19)
O4A 0.157(8) 0.043(4) 0.044(5) 0.013(5) 0.002(5) -0.007(3)
O4B 0.084(9) 0.079(8) 0.208(16) -0.040(8) -0.094(11) 0.102(10)
N1 0.0351(14) 0.0256(14) 0.0654(19) 0.0097(14) -0.0064(14) -0.0096(15)
C1 0.068(3) 0.0217(18) 0.084(4) 0.012(2) -0.033(3) -0.0136(19)
C2 0.134(6) 0.0164(19) 0.070(3) 0.004(3) -0.021(4) -0.013(2)
C3 0.280(12) 0.029(3) 0.054(3) -0.000(5) -0.035(5) -0.013(3)
C4 0.342(17) 0.038(3) 0.070(5) -0.035(7) 0.025(7) -0.026(4)
C5 0.232(12) 0.071(5) 0.105(6) -0.072(6) 0.088(7) -0.067(5)
C6 0.149(6) 0.037(3) 0.111(5) -0.036(4) 0.056(5) -0.039(3)
C7 0.099(4) 0.0186(17) 0.067(3) -0.012(3) 0.019(3) -0.0129(19)
C8 0.0352(19) 0.0223(16) 0.072(3) 0.0033(15) 0.0001(19) -0.0073(17)
C9A 0.037(5) 0.043(5) 0.112(9) -0.003(5) -0.018(6) 0.026(5)
C9B 0.29(3) 0.054(8) 0.020(5) -0.043(12) -0.004(10) 0.008(5)
C10 0.0264(18) 0.0240(17) 0.072(3) 0.0018(14) 0.0037(17) -0.0025(17)
C11 0.038(3) 0.0289(19) 0.089(4) 0.0073(17) -0.016(3) -0.008(2)
C12 0.045(2) 0.0233(17) 0.098(4) -0.0004(19) -0.016(2) -0.006(3)
C13 0.044(2) 0.0209(16) 0.088(3) 0.0055(18) 0.002(3) -0.0036(18)
C14 0.0291(19) 0.031(2) 0.136(5) 0.0085(17) -0.006(3) -0.005(3)
C15 0.0248(18) 0.0268(18) 0.135(5) 0.0024(17) -0.001(3) -0.011(3)
C16 0.0229(17) 0.0313(18) 0.066(3) -0.0008(15) 0.0037(18) -0.0024(17)
C17 0.035(2) 0.0328(18) 0.048(2) 0.0015(16) 0.0035(16) 0.0011(16)
C18 0.0327(19) 0.043(3) 0.052(3) -0.0010(16) -0.0066(17) 0.0073(17)
C19 0.045(2) 0.034(2) 0.056(3) -0.0067(17) -0.0033(19) 0.0027(17)
C20 0.043(3) 0.0305(18) 0.077(3) 0.0039(17) -0.004(2) -0.0027(19)
C21 0.0319(18) 0.0348(19) 0.081(3) 0.0021(18) -0.001(3) -0.0058(19)
C22 0.079(4) 0.040(3) 0.078(3) -0.015(3) -0.032(3) 0.006(3)

loop_
_atom_type_symbol
_atom_type_description
_atom_type_scat_dispersion_real
_atom_type_scat_dispersion_imag
_atom_type_scat_source
C C 0.0033 0.0016
;
International Tables for Crystallography
(1992, Vol. C, Tables 4.2.6.8 and 6.1.1.4)
;
H H 0.0000 0.0000
;
International Tables for Crystallography
(1992, Vol. C, Table 6.1.1.4)
;
N N 0.0061 0.0033
;
International Tables for Crystallography
(1992, Vol. C, Tables 4.2.6.8 and 6.1.1.4)
;
O O 0.0106 0.0060
;
International Tables for Crystallography
(1992, Vol. C, Tables 4.2.6.8 and 6.1.1.4)
;
S S 0.1246 0.1234
;
International Tables for Crystallography
(1992, Vol. C, Tables 4.2.6.8 and 6.1.1.4)
;

loop_
_geom_angle_atom_site_label_1
_geom_angle_atom_site_label_2
_geom_angle_atom_site_label_3
_geom_angle
_geom_angle_publ_flag
O1 S1 O2 119.8(2) yes
O1 S1 N1 104.40(18) yes
O1 S1 C16 109.59(19) yes
O2 S1 N1 107.8(2) yes
O2 S1 C16 108.96(19) yes
N1 S1 C16 105.23(19) yes
C5 O4A C9A 96.6(8) yes
C5 O4B C9B 117.8(12) yes
S1 N1 C1 122.3(3) yes
S1 N1 C8 120.3(3) yes
C1 N1 C8 113.3(4) yes
O3 C1 N1 125.5(5) yes
O3 C1 C2 130.5(5) yes
N1 C1 C2 103.9(4) yes
C1 C2 C3 128.2(7) yes
C1 C2 C7 111.2(5) yes
C3 C2 C7 120.6(7) yes
C2 C3 C4 118.6(8) yes
C3 C4 C5 122.4(7) yes
O4A C5 C4 104.6(7) yes
O4A C5 C6 134.1(9) yes
O4B C5 C4 145.3(9) yes
O4B C5 C6 93.3(9) yes
C4 C5 C6 121.3(9) yes
C5 C6 C7 114.5(7) yes
C2 C7 C6 122.5(5) yes
C2 C7 C8 110.2(5) yes
C6 C7 C8 127.3(5) yes
N1 C8 C7 100.8(4) yes
N1 C8 C10 114.6(3) yes
C7 C8 C10 111.3(4) yes
C8 C10 C11 121.5(4) yes
C8 C10 C15 119.0(4) yes
C11 C10 C15 119.4(4) yes
C10 C11 C12 120.2(4) yes
C11 C12 C13 120.7(4) yes
C12 C13 C14 119.2(4) yes
C13 C14 C15 120.5(4) yes
C10 C15 C14 120.1(4) yes
S1 C16 C17 119.1(3) yes
S1 C16 C21 120.3(3) yes
C17 C16 C21 120.6(4) yes
C16 C17 C18 119.3(4) yes
C17 C18 C19 121.3(4) yes
C18 C19 C20 118.2(4) yes
C18 C19 C22 121.4(4) yes
C20 C19 C22 120.4(4) yes
C19 C20 C21 121.1(4) yes
C16 C21 C20 119.5(4) yes
C2 C3 H1 120.700 no
C4 C3 H1 120.716 no
C3 C4 H2 118.781 no
C5 C4 H2 118.793 no
C5 C6 H3 122.758 no
C7 C6 H3 122.742 no
N1 C8 H4 109.914 no
C7 C8 H4 109.920 no
C10 C8 H4 109.911 no
O4A C9A H5A 109.474 no
O4A C9A H6A 109.467 no
O4A C9A H7A 109.471 no
H5A C9A H6A 109.480 no
H5A C9A H7A 109.472 no
H6A C9A H7A 109.464 no
O4B C9B H5B 109.478 no
O4B C9B H6B 109.470 no
O4B C9B H7B 109.482 no
H5B C9B H6B 109.468 no
H5B C9B H7B 109.472 no
H6B C9B H7B 109.457 no
C10 C11 H8 119.914 no
C12 C11 H8 119.917 no
C11 C12 H9 119.658 no
C13 C12 H9 119.647 no
C12 C13 H10 120.418 no
C14 C13 H10 120.406 no
C13 C14 H11 119.751 no
C15 C14 H11 119.761 no
C10 C15 H12 119.948 no
C14 C15 H12 119.951 no
C16 C17 H13 120.360 no
C18 C17 H13 120.362 no
C17 C18 H14 119.343 no
C19 C18 H14 119.346 no
C19 C20 H15 119.459 no
C21 C20 H15 119.464 no
C16 C21 H16 120.249 no
C20 C21 H16 120.253 no
C19 C22 H17 109.473 no
C19 C22 H18 109.477 no
C19 C22 H19 109.467 no
H17 C22 H18 109.469 no
H17 C22 H19 109.471 no
H18 C22 H19 109.470 no

loop_
_geom_bond_atom_site_label_1
_geom_bond_atom_site_label_2
_geom_bond_distance
_geom_bond_publ_flag
S1 O1 1.417(3) yes
S1 O2 1.417(3) yes
S1 N1 1.670(4) yes
S1 C16 1.757(4) yes
O3 C1 1.208(6) yes
O4A C5 1.395(12) yes
O4A C9A 1.497(14) yes
O4B C5 1.486(16) yes
O4B C9B 1.459(19) yes
N1 C1 1.417(6) yes
N1 C8 1.484(5) yes
C1 C2 1.465(8) yes
C2 C3 1.396(8) yes
C2 C7 1.373(8) yes
C3 C4 1.320(14) yes
C4 C5 1.356(16) yes
C5 C6 1.452(11) yes
C6 C7 1.373(9) yes
C7 C8 1.508(7) yes
C8 C10 1.525(5) yes
C10 C11 1.383(6) yes
C10 C15 1.379(6) yes
C11 C12 1.378(6) yes
C12 C13 1.386(6) yes
C13 C14 1.368(6) yes
C14 C15 1.395(6) yes
C16 C17 1.384(6) yes
C16 C21 1.395(6) yes
C17 C18 1.381(6) yes
C18 C19 1.400(6) yes
C19 C20 1.397(6) yes
C19 C22 1.499(7) yes
C20 C21 1.377(6) yes
C3 H1 0.950 no
C4 H2 0.950 no
C6 H3 0.950 no
C8 H4 1.000 no
C9A H5A 0.980 no
C9A H6A 0.980 no
C9A H7A 0.980 no
C9B H5B 0.980 no
C9B H6B 0.980 no
C9B H7B 0.980 no
C11 H8 0.950 no
C12 H9 0.950 no
C13 H10 0.950 no
C14 H11 0.950 no
C15 H12 0.950 no
C17 H13 0.950 no
C18 H14 0.950 no
C20 H15 0.950 no
C21 H16 0.950 no
C22 H17 0.980 no
C22 H18 0.980 no
C22 H19 0.980 no

loop_
_geom_contact_atom_site_label_1
_geom_contact_atom_site_label_2
_geom_contact_distance
_geom_contact_publ_flag
_geom_contact_site_symmetry_2
S1 O3 3.055(4) no .
S1 C10 3.420(4) no .
O1 C8 2.856(6) no .
O1 C10 2.963(6) no .
O1 C11 3.484(6) no .
O1 C15 3.522(6) no .
O1 C17 2.936(5) no .
O2 O3 2.881(6) no .
O2 C1 3.032(7) no .
O2 C21 2.989(5) no .
O3 C3 3.119(9) no .
O3 C7 3.516(6) no .
O3 C8 3.577(5) no .
O3 C16 3.519(6) no .
O3 C21 3.339(7) no .
O4A C3 3.450(13) no .
O4B C7 3.449(14) no .
N1 C11 3.014(5) no .
N1 C17 3.535(5) no .
N1 C21 3.503(6) no .
C1 C16 3.356(7) no .
C2 C5 2.717(12) no .
C2 C10 3.516(6) no .
C3 C6 2.822(12) no .
C4 C7 2.728(9) no .
C4 C9A 3.380(17) no .
C4 C9B 3.34(3) no .
C6 C9A 2.627(14) no .
C6 C9B 3.530(16) no .
C6 C10 3.114(8) no .
C7 C11 3.178(6) no .
C7 C15 3.438(7) no .
C8 C16 3.531(6) no .
C10 C13 2.781(5) no .
C11 C14 2.757(6) no .
C12 C15 2.752(6) no .
C16 C19 2.785(6) no .
C17 C20 2.778(6) no .
C18 C21 2.770(6) no .
O1 C22 3.302(6) no 1_545
O1 C22 3.500(7) no 2_467
O2 C8 3.532(6) no 1_455
O2 C15 3.461(6) no 1_455
O2 C17 3.214(5) no 1_455
O3 C6 3.383(8) no 1_455
O3 C7 3.550(6) no 1_455
O3 C12 3.503(6) no 1_565
O3 C13 3.405(6) no 1_465
O3 C14 3.465(6) no 1_465
O4B C3 3.588(15) no 1_655
O4B C3 3.595(15) no 3_646
C3 O4B 3.588(15) no 1_455
C3 O4B 3.595(15) no 3_656
C3 C9A 3.160(14) no 1_455
C4 C9A 3.474(17) no 1_455
C4 C9A 3.395(15) no 3_756
C6 O3 3.383(8) no 1_655
C7 O3 3.550(6) no 1_655
C8 O2 3.532(6) no 1_655
C9A C3 3.160(14) no 1_655
C9A C4 3.474(17) no 1_655
C9A C4 3.395(15) no 3_746
C9B C13 3.321(17) no 3_756
C9B C14 3.313(13) no 3_756
C12 O3 3.503(6) no 1_545
C13 O3 3.405(6) no 1_645
C13 C9B 3.321(17) no 3_746
C14 O3 3.465(6) no 1_645
C14 C9B 3.313(13) no 3_746
C15 O2 3.461(6) no 1_655
C17 O2 3.214(5) no 1_655
C22 O1 3.302(6) no 1_565
C22 O1 3.500(7) no 2_567
S1 H4 2.8869 no .
S1 H13 2.8106 no .
S1 H16 2.8473 no .
O1 H4 2.8830 no .
O1 H13 2.5719 no .
O2 H16 2.6694 no .
O3 H1 2.9704 no .
O3 H16 2.8199 no .
O4A H2 2.2267 no .
O4A H3 2.9442 no .
O4B H2 3.0362 no .
O4B H3 2.1649 no .
N1 H8 2.7523 no .
N1 H13 3.5768 no .
N1 H16 3.5200 no .
C1 H1 2.8073 no .
C1 H4 3.0005 no .
C1 H8 3.3901 no .
C1 H16 3.3817 no .
C2 H2 3.1967 no .
C2 H3 3.2734 no .
C2 H4 2.9623 no .
C2 H8 3.5149 no .
C4 H3 3.3109 no .
C4 H5B 3.5347 no .
C4 H6A 3.4694 no .
C4 H6B 3.1160 no .
C5 H1 3.2033 no .
C5 H5A 2.4442 no .
C5 H5B 2.8395 no .
C5 H6A 2.2263 no .
C5 H6B 2.6538 no .
C5 H7A 3.0340 no .
C5 H7B 3.3296 no .
C6 H2 3.3001 no .
C6 H4 2.9254 no .
C6 H5A 2.5818 no .
C6 H6A 2.3345 no .
C6 H7A 3.5986 no .
C7 H1 3.2639 no .
C7 H8 3.1423 no .
C7 H12 3.5777 no .
C8 H3 2.8299 no .
C8 H8 2.6976 no .
C8 H13 3.5909 no .
C8 H12 2.6438 no .
C9A H3 2.4278 no .
C9B H2 3.2376 no .
C9B H3 3.5910 no .
C10 H3 3.0212 no .
C10 H9 3.2486 no .
C10 H11 3.2581 no .
C11 H4 3.3363 no .
C11 H10 3.2598 no .
C11 H12 3.2437 no .
C12 H11 3.2356 no .
C13 H8 3.2579 no .
C13 H12 3.2527 no .
C14 H9 3.2323 no .
C15 H3 3.2130 no .
C15 H4 2.5672 no .
C15 H8 3.2430 no .
C15 H10 3.2593 no .
C16 H4 3.2237 no .
C16 H14 3.2417 no .
C16 H15 3.2519 no .
C17 H4 3.1907 no .
C17 H16 3.2705 no .
C18 H15 3.2596 no .
C18 H17 2.5758 no .
C18 H18 3.0930 no .
C18 H19 3.1977 no .
C19 H13 3.2805 no .
C19 H16 3.2721 no .
C20 H14 3.2584 no .
C20 H17 3.3031 no .
C20 H18 2.8162 no .
C20 H19 2.7016 no .
C21 H13 3.2728 no .
C22 H14 2.6847 no .
C22 H15 2.6625 no .
H1 H2 2.2632 no .
H2 H5B 3.3851 no .
H2 H6B 2.7895 no .
H3 H4 3.0148 no .
H3 H5A 2.2103 no .
H3 H6A 2.0342 no .
H3 H7A 3.3454 no .
H3 H12 3.2137 no .
H4 H13 2.8783 no .
H4 H12 2.3416 no .
H8 H9 2.3224 no .
H9 H10 2.3369 no .
H10 H11 2.3206 no .
H11 H12 2.3408 no .
H13 H14 2.3263 no .
H14 H17 2.3749 no .
H14 H18 3.2549 no .
H14 H19 3.4248 no .
H15 H16 2.3229 no .
H15 H17 3.5877 no .
H15 H18 2.8039 no .
H15 H19 2.6074 no .
S1 H17 3.5918 no 2_467
S1 H18 3.3362 no 2_467
S1 H12 3.2550 no 1_455
O1 H15 2.9122 no 1_545
O1 H17 3.0502 no 2_467
O1 H18 3.4130 no 1_545
O1 H18 3.0325 no 2_467
O1 H19 2.4721 no 1_545
O1 H12 3.5202 no 1_455
O2 H4 2.5785 no 1_455
O2 H13 2.5543 no 1_455
O2 H14 3.5316 no 1_455
O2 H18 3.1037 no 2_467
O2 H12 2.6027 no 1_455
O3 H3 3.2678 no 1_455
O3 H4 3.0397 no 1_455
O3 H6A 3.5266 no 1_455
O3 H7B 3.4965 no 3_656
O3 H9 2.6824 no 1_565
O3 H10 2.7848 no 1_465
O3 H11 2.8994 no 1_465
O4A H1 3.5788 no 1_655
O4A H1 2.8090 no 3_646
O4A H5A 2.7494 no 3_756
O4A H8 3.3472 no 3_656
O4A H9 3.1871 no 3_656
O4B H1 3.3587 no 1_655
O4B H1 2.6763 no 3_646
O4B H5B 3.1734 no 3_746
N1 H10 3.4375 no 1_565
N1 H12 3.3717 no 1_455
C1 H3 3.2972 no 1_455
C1 H6A 3.2876 no 1_455
C1 H9 2.9138 no 1_565
C1 H10 3.1534 no 1_565
C2 H6A 2.7871 no 1_455
C2 H9 3.0876 no 1_565
C2 H10 2.9699 no 1_565
C3 H5A 3.3584 no 3_656
C3 H5B 3.0986 no 1_455
C3 H6A 2.3899 no 1_455
C3 H7A 3.1119 no 1_455
C3 H7A 3.4138 no 3_756
C3 H7B 3.5853 no 3_756
C3 H9 3.1180 no 1_565
C3 H10 3.5282 no 1_565
C4 H5A 2.9141 no 3_756
C4 H5B 3.1718 no 1_455
C4 H6A 2.9935 no 1_455
C4 H7A 3.0417 no 1_455
C4 H7A 3.0940 no 3_756
C4 H7B 3.4357 no 3_756
C5 H1 3.1146 no 3_646
C5 H2 3.5588 no 3_646
C5 H5A 2.9151 no 3_756
C5 H7A 3.5865 no 3_756
C6 H1 3.5780 no 3_646
C6 H2 3.4340 no 3_646
C6 H5B 3.0490 no 3_746
C7 H10 3.1220 no 1_565
C8 H10 3.3784 no 1_565
C9A H1 3.0817 no 1_655
C9A H1 3.0444 no 3_646
C9A H2 3.1858 no 3_746
C9A H5A 3.3902 no 3_756
C9B H1 3.4368 no 1_655
C9B H1 3.1948 no 3_646
C9B H2 3.5766 no 1_655
C9B H3 3.2817 no 3_756
C9B H8 3.3865 no 3_656
C9B H9 3.2635 no 3_656
C9B H10 3.5739 no 3_756
C9B H11 3.5618 no 3_756
C10 H5B 3.5877 no 3_746
C11 H2 3.2737 no 3_646
C11 H6B 3.0195 no 3_646
C11 H11 3.3579 no 1_455
C11 H12 3.4059 no 1_455
C12 H6B 2.9820 no 3_646
C12 H7A 3.4426 no 3_746
C12 H7B 2.9910 no 3_746
C12 H11 3.1859 no 1_455
C13 H5B 3.5545 no 3_746
C13 H6B 3.3727 no 3_746
C13 H7A 3.3445 no 3_746
C13 H7B 2.5867 no 3_746
C14 H5B 3.5123 no 3_746
C14 H6B 2.9971 no 3_746
C14 H7B 2.9189 no 3_746
C14 H8 3.3511 no 1_655
C14 H9 3.3991 no 1_655
C14 H16 3.1779 no 1_645
C14 H19 3.5546 no 1_545
C15 H5B 3.5344 no 3_746
C15 H6B 3.3688 no 3_746
C15 H7B 3.5605 no 3_746
C15 H8 3.1761 no 1_655
C15 H19 3.2190 no 1_545
C16 H10 3.5367 no 1_565
C16 H14 3.1894 no 2_467
C16 H17 3.5638 no 2_467
C17 H14 3.0366 no 2_467
C17 H16 3.5064 no 1_655
C17 H17 3.4717 no 2_467
C18 H14 3.0855 no 2_467
C18 H16 3.0115 no 1_655
C19 H14 3.3041 no 2_467
C20 H11 3.4316 no 1_465
C20 H14 3.5366 no 1_455
C20 H14 3.4254 no 2_467
C21 H11 3.0626 no 1_465
C21 H14 3.0310 no 1_455
C21 H14 3.3719 no 2_467
C22 H18 3.5452 no 2_577
H1 O4A 3.5788 no 1_455
H1 O4A 2.8090 no 3_656
H1 O4B 3.3587 no 1_455
H1 O4B 2.6763 no 3_656
H1 C5 3.1146 no 3_656
H1 C6 3.5780 no 3_656
H1 C9A 3.0817 no 1_455
H1 C9A 3.0444 no 3_656
H1 C9B 3.4368 no 1_455
H1 C9B 3.1948 no 3_656
H1 H5A 2.4560 no 3_656
H1 H5B 2.7220 no 1_455
H1 H6A 2.3413 no 1_455
H1 H6B 3.0315 no 3_656
H1 H7A 3.1503 no 1_455
H1 H7A 3.5145 no 3_656
H1 H7A 3.5750 no 3_756
H1 H7B 3.2586 no 3_656
H1 H9 2.8593 no 1_565
H2 C5 3.5588 no 3_656
H2 C6 3.4340 no 3_656
H2 C9A 3.1858 no 3_756
H2 C9B 3.5766 no 1_455
H2 C11 3.2737 no 3_656
H2 H5A 2.7748 no 3_756
H2 H5B 2.8424 no 1_455
H2 H6A 3.3155 no 1_455
H2 H6A 3.2328 no 3_756
H2 H7A 3.0177 no 1_455
H2 H7A 3.0276 no 3_756
H2 H7B 3.5204 no 1_455
H2 H8 3.0518 no 3_656
H3 O3 3.2678 no 1_655
H3 C1 3.2972 no 1_655
H3 C9B 3.2817 no 3_746
H3 H5B 2.5053 no 3_746
H3 H6B 3.2161 no 3_746
H3 H8 3.2933 no 1_655
H4 O2 2.5785 no 1_655
H4 O3 3.0397 no 1_655
H4 H10 2.9927 no 1_565
H5A O4A 2.7494 no 3_746
H5A C3 3.3584 no 3_646
H5A C4 2.9141 no 3_746
H5A C5 2.9151 no 3_746
H5A C9A 3.3902 no 3_746
H5A H1 2.4560 no 3_646
H5A H2 2.7748 no 3_746
H5A H6A 3.1344 no 3_746
H5B O4B 3.1734 no 3_756
H5B C3 3.0986 no 1_655
H5B C4 3.1718 no 1_655
H5B C6 3.0490 no 3_756
H5B C10 3.5877 no 3_756
H5B C13 3.5545 no 3_756
H5B C14 3.5123 no 3_756
H5B C15 3.5344 no 3_756
H5B H1 2.7220 no 1_655
H5B H2 2.8424 no 1_655
H5B H3 2.5053 no 3_756
H5B H8 3.5444 no 3_656
H6A O3 3.5266 no 1_655
H6A C1 3.2876 no 1_655
H6A C2 2.7871 no 1_655
H6A C3 2.3899 no 1_655
H6A C4 2.9935 no 1_655
H6A H1 2.3413 no 1_655
H6A H2 3.3155 no 1_655
H6A H2 3.2328 no 3_746
H6A H5A 3.1344 no 3_756
H6B C11 3.0195 no 3_656
H6B C12 2.9820 no 3_656
H6B C13 3.3727 no 3_756
H6B C14 2.9971 no 3_756
H6B C15 3.3688 no 3_756
H6B H1 3.0315 no 3_646
H6B H3 3.2161 no 3_756
H6B H8 2.4765 no 3_656
H6B H9 2.3934 no 3_656
H6B H11 3.0384 no 3_756
H7A C3 3.1119 no 1_655
H7A C3 3.4138 no 3_746
H7A C4 3.0417 no 1_655
H7A C4 3.0940 no 3_746
H7A C5 3.5865 no 3_746
H7A C12 3.4426 no 3_756
H7A C13 3.3445 no 3_756
H7A H1 3.1503 no 1_655
H7A H1 3.5145 no 3_646
H7A H1 3.5750 no 3_746
H7A H2 3.0177 no 1_655
H7A H2 3.0276 no 3_746
H7A H10 3.4703 no 3_756
H7B O3 3.4965 no 3_646
H7B C3 3.5853 no 3_746
H7B C4 3.4357 no 3_746
H7B C12 2.9910 no 3_756
H7B C13 2.5867 no 3_756
H7B C14 2.9189 no 3_756
H7B C15 3.5605 no 3_756
H7B H1 3.2586 no 3_646
H7B H2 3.5204 no 1_655
H7B H9 3.4534 no 3_656
H7B H9 3.3462 no 3_756
H7B H10 2.7200 no 3_756
H7B H11 3.2393 no 3_756
H8 O4A 3.3472 no 3_646
H8 C9B 3.3865 no 3_646
H8 C14 3.3511 no 1_455
H8 C15 3.1761 no 1_455
H8 H2 3.0518 no 3_646
H8 H3 3.2933 no 1_455
H8 H5B 3.5444 no 3_646
H8 H6B 2.4765 no 3_646
H8 H11 3.0660 no 1_455
H8 H12 2.7437 no 1_455
H9 O3 2.6824 no 1_545
H9 O4A 3.1871 no 3_646
H9 C1 2.9138 no 1_545
H9 C2 3.0876 no 1_545
H9 C3 3.1180 no 1_545
H9 C9B 3.2635 no 3_646
H9 C14 3.3991 no 1_455
H9 H1 2.8593 no 1_545
H9 H6B 2.3934 no 3_646
H9 H7B 3.4534 no 3_646
H9 H7B 3.3462 no 3_746
H9 H11 2.7410 no 1_455
H9 H16 3.4915 no 1_545
H10 O3 2.7848 no 1_645
H10 N1 3.4375 no 1_545
H10 C1 3.1534 no 1_545
H10 C2 2.9699 no 1_545
H10 C3 3.5282 no 1_545
H10 C7 3.1220 no 1_545
H10 C8 3.3784 no 1_545
H10 C9B 3.5739 no 3_746
H10 C16 3.5367 no 1_545
H10 H4 2.9927 no 1_545
H10 H7A 3.4703 no 3_746
H10 H7B 2.7200 no 3_746
H10 H16 3.5655 no 1_645
H11 O3 2.8994 no 1_645
H11 C9B 3.5618 no 3_746
H11 C11 3.3579 no 1_655
H11 C12 3.1859 no 1_655
H11 C20 3.4316 no 1_645
H11 C21 3.0626 no 1_645
H11 H6B 3.0384 no 3_746
H11 H7B 3.2393 no 3_746
H11 H8 3.0660 no 1_655
H11 H9 2.7410 no 1_655
H11 H15 3.0867 no 1_645
H11 H16 2.3591 no 1_645
H13 O2 2.5543 no 1_655
H13 H14 3.4455 no 2_467
H13 H16 3.5033 no 1_655
H13 H17 3.3067 no 2_467
H13 H18 3.3642 no 2_567
H13 H19 3.3829 no 1_545
H14 O2 3.5316 no 1_655
H14 C16 3.1894 no 2_567
H14 C17 3.0366 no 2_567
H14 C18 3.0855 no 2_567
H14 C19 3.3041 no 2_567
H14 C20 3.5366 no 1_655
H14 C20 3.4254 no 2_567
H14 C21 3.0310 no 1_655
H14 C21 3.3719 no 2_567
H14 H13 3.4455 no 2_567
H14 H14 3.5162 no 2_467
H14 H14 3.5162 no 2_567
H14 H15 3.5234 no 1_655
H14 H16 2.6065 no 1_655
H15 O1 2.9122 no 1_565
H15 H11 3.0867 no 1_465
H15 H14 3.5234 no 1_455
H15 H17 3.0501 no 1_455
H16 C14 3.1779 no 1_465
H16 C17 3.5064 no 1_455
H16 C18 3.0115 no 1_455
H16 H9 3.4915 no 1_565
H16 H10 3.5655 no 1_465
H16 H11 2.3591 no 1_465
H16 H13 3.5033 no 1_455
H16 H14 2.6065 no 1_455
H17 S1 3.5918 no 2_567
H17 O1 3.0502 no 2_567
H17 C16 3.5638 no 2_567
H17 C17 3.4717 no 2_567
H17 H13 3.3067 no 2_567
H17 H15 3.0501 no 1_655
H17 H18 3.0333 no 2_577
H17 H19 3.5186 no 2_577
H18 S1 3.3362 no 2_567
H18 O1 3.4130 no 1_565
H18 O1 3.0325 no 2_567
H18 O2 3.1037 no 2_567
H18 C22 3.5452 no 2_477
H18 H13 3.3642 no 2_467
H18 H17 3.0333 no 2_477
H18 H19 3.3840 no 2_477
H19 O1 2.4721 no 1_565
H19 C14 3.5546 no 1_565
H19 C15 3.2190 no 1_565
H19 H13 3.3829 no 1_565
H19 H17 3.5186 no 2_477
H19 H18 3.3840 no 2_577
H19 H12 3.2277 no 1_565
H12 S1 3.2550 no 1_655
H12 O1 3.5202 no 1_655
H12 O2 2.6027 no 1_655
H12 N1 3.3717 no 1_655
H12 C11 3.4059 no 1_655
H12 H8 2.7437 no 1_655
H12 H19 3.2277 no 1_545

loop_
_geom_torsion_atom_site_label_1
_geom_torsion_atom_site_label_2
_geom_torsion_atom_site_label_3
_geom_torsion_atom_site_label_4
_geom_torsion
_geom_torsion_publ_flag
O1 S1 N1 C1 174.6(3) no
O1 S1 N1 C8 -29.9(3) no
O1 S1 C16 C17 18.6(4) no
O1 S1 C16 C21 -161.0(3) no
O2 S1 N1 C1 46.2(3) no
O2 S1 N1 C8 -158.3(3) no
O2 S1 C16 C17 151.5(3) no
O2 S1 C16 C21 -28.1(4) no
N1 S1 C16 C17 -93.1(3) no
N1 S1 C16 C21 87.2(3) no
C16 S1 N1 C1 -70.0(3) no
C16 S1 N1 C8 85.5(3) no
C9A O4A C5 O4B -12.3(5) no
C9A O4A C5 C4 170.3(7) no
C9A O4A C5 C6 -11.1(12) no
C9B O4B C5 O4A 13.4(10) no
C9B O4B C5 C4 18(3) no
C9B O4B C5 C6 -165.7(12) no
S1 N1 C1 O3 -14.5(6) no
S1 N1 C1 C2 164.8(2) no
S1 N1 C8 C7 -166.0(2) no
S1 N1 C8 C10 74.4(4) no
C1 N1 C8 C7 -8.4(4) no
C1 N1 C8 C10 -128.1(4) no
C8 N1 C1 O3 -171.5(4) no
C8 N1 C1 C2 7.7(4) no
O3 C1 C2 C3 -4.1(9) no
O3 C1 C2 C7 175.6(5) no
N1 C1 C2 C3 176.8(4) no
N1 C1 C2 C7 -3.6(5) no
C1 C2 C3 C4 -178.2(5) no
C1 C2 C7 C6 178.4(4) no
C1 C2 C7 C8 -1.6(6) no
C3 C2 C7 C6 -1.9(8) no
C3 C2 C7 C8 178.0(5) no
C7 C2 C3 C4 2.2(9) no
C2 C3 C4 C5 -0.2(13) no
C3 C4 C5 O4A 176.7(8) no
C3 C4 C5 O4B 173.7(11) no
C3 C4 C5 C6 -2.1(14) no
O4A C5 C6 C7 -176.1(9) no
O4B C5 C6 C7 -175.3(7) no
C4 C5 C6 C7 2.3(12) no
C5 C6 C7 C2 -0.3(8) no
C5 C6 C7 C8 179.8(6) no
C2 C7 C8 N1 5.8(5) no
C2 C7 C8 C10 127.8(4) no
C6 C7 C8 N1 -174.2(5) no
C6 C7 C8 C10 -52.2(6) no
N1 C8 C10 C11 42.6(6) no
N1 C8 C10 C15 -141.5(4) no
C7 C8 C10 C11 -70.9(5) no
C7 C8 C10 C15 105.0(5) no
C8 C10 C11 C12 174.9(4) no
C8 C10 C15 C14 -174.9(4) no
C11 C10 C15 C14 1.1(8) no
C15 C10 C11 C12 -1.0(7) no
C10 C11 C12 C13 0.4(8) no
C11 C12 C13 C14 0.2(7) no
C12 C13 C14 C15 -0.1(8) no
C13 C14 C15 C10 -0.5(8) no
S1 C16 C17 C18 179.1(3) no
S1 C16 C21 C20 -178.7(3) no
C17 C16 C21 C20 1.7(7) no
C21 C16 C17 C18 -1.2(6) no
C16 C17 C18 C19 -0.1(6) no
C17 C18 C19 C20 0.9(6) no
C17 C18 C19 C22 -179.5(4) no
C18 C19 C20 C21 -0.5(7) no
C22 C19 C20 C21 -180.0(4) no
C19 C20 C21 C16 -0.8(7) no
